data_7027205
loop_
_publ_author_name
'Ligtenbarg, Alette G. J.'
'Spek, Anthony L.'
'Hage, Ronald'
'Feringa, Ben L.'

_publ_section_title
;
 Vanadium(V) complexes based on a bis(pyridine)-imine ligand (HL);
 synthesis and crystal structure of a dioxovanadium(V) complex involving a
 ligand cyclisation
;
_journal_issue 5
_journal_name_full 'Journal of the Chemical Society, Dalton Transactions'
_journal_page_first 659
_journal_paper_doi 10.1039/a809476d
_journal_year 1999
_chemical_compound_source 'see text'
_chemical_formula_moiety 'C18 H12 N3 O3 V'
_chemical_formula_sum 'C18 H12 N3 O3 V'
_chemical_formula_weight 369.25
_space_group_IT_number 14
_symmetry_cell_setting monoclinic
_symmetry_space_group_name_Hall '-P 2ybc'
_symmetry_space_group_name_H-M 'P 1 21/c 1'
_cell_angle_alpha 90
_cell_angle_beta 115.21(2)
_cell_angle_gamma 90
_cell_formula_units_Z 4
_cell_length_a 7.0787(16)
_cell_length_b 16.833(5)
_cell_length_c 13.573(5)
_cell_measurement_temperature 150
_cell_volume 1463.3(8)
_computing_cell_refinement 'SET4 (de Boer & Duisenberg, 1984)'
_computing_data_collection 'Locally modified CAD4-Version 5 Software'
_computing_data_reduction 'HELENA (Spek, 1997)'
_computing_publication_material 'PLATON (Spek, 1990)'
_computing_structure_refinement 'SHELXL-97 (Sheldrick, 1997)'
_computing_structure_solution SHELXS86
_diffrn_ambient_temperature 150
_diffrn_measurement_device_type CAD4T
_diffrn_measurement_method omega-scan
_diffrn_radiation_monochromator graphite
_diffrn_radiation_source 'Rotating Anode'
_diffrn_radiation_type 'Mo K\a'
_diffrn_radiation_wavelength 0.71073
_diffrn_reflns_av_R_equivalents 0.1061
_diffrn_reflns_av_sigmaI/netI 0.1155
_diffrn_reflns_limit_h_max 0
_diffrn_reflns_limit_h_min -8
_diffrn_reflns_limit_k_max 20
_diffrn_reflns_limit_k_min -21
_diffrn_reflns_limit_l_max 16
_diffrn_reflns_limit_l_min -15
_diffrn_reflns_number 6346
_diffrn_reflns_theta_max 26.50
_diffrn_reflns_theta_min 2.05
_exptl_absorpt_coefficient_mu 0.70
_exptl_absorpt_correction_T_max 0.615
_exptl_absorpt_correction_T_min 0.143
_exptl_absorpt_correction_type delref
_exptl_absorpt_process_details PLATON/DELABS
_exptl_crystal_colour yellow
_exptl_crystal_density_diffrn 1.676
_exptl_crystal_density_method 'Not Measured'
_exptl_crystal_description block
_exptl_crystal_F_000 752
_exptl_crystal_size_max 0.43
_exptl_crystal_size_mid 0.12
_exptl_crystal_size_min 0.10
_refine_diff_density_max 0.592
_refine_diff_density_min -0.547
_refine_diff_density_rms 0.089
_refine_ls_abs_structure_details none
_refine_ls_abs_structure_Flack none
_refine_ls_extinction_method none
_refine_ls_goodness_of_fit_ref 1.017
_refine_ls_hydrogen_treatment 'H-atom refinement: see text '
_refine_ls_matrix_type full
_refine_ls_number_parameters 226
_refine_ls_number_reflns 3006
_refine_ls_number_restraints 0
_refine_ls_restrained_S_all 1.017
_refine_ls_R_factor_all 0.0992
_refine_ls_R_factor_gt 0.0579
_refine_ls_shift/su_max 0.000
_refine_ls_shift/su_mean 0.000
_refine_ls_structure_factor_coef Fsqd
_refine_ls_weighting_details 'w=1/[\s^2^(Fo^2^)+(0.0561P)^2^] where P=(Fo^2^+2Fc^2^)/3'
_refine_ls_weighting_scheme calc
_refine_ls_wR_factor_gt 0.1237
_refine_ls_wR_factor_ref 0.1415
_reflns_number_gt 1984
_reflns_number_total 3006
_reflns_threshold_expression I>2sigma(i)
_cod_data_source_file 809476dsup1.cif
_cod_data_source_block s1720a
_cod_depositor_comments
;
The following automatic conversions were performed:

'_symmetry_cell_setting' value 'Monoclinic' changed to 'monoclinic'
according to /home/saulius/struct/CIF-dictionaries/cif_core.dic
dictionary named 'cif_core.dic' version 2.4.2 from 2011-04-26.

Automatic conversion script
Id: cif_fix_values 1891 2012-01-12 08:04:46Z andrius 
;
_cod_original_sg_symbol_H-M 'P 21/c'
_cod_database_code 7027205

loop_
_symmetry_equiv_pos_as_xyz
x,y,z
-x,1/2+y,1/2-z
-x,-y,-z
x,1/2-y,1/2+z

loop_
_atom_site_aniso_label
_atom_site_aniso_U_11
_atom_site_aniso_U_22
_atom_site_aniso_U_33
_atom_site_aniso_U_23
_atom_site_aniso_U_13
_atom_site_aniso_U_12
V1 0.0234(4) 0.0206(3) 0.0224(3) 0.0031(3) 0.0105(3) 0.0018(3)
O1 0.0252(16) 0.0258(14) 0.0239(14) 0.0003(11) 0.0095(13) 0.0042(14)
O2 0.0260(17) 0.0359(16) 0.0228(14) 0.0020(12) 0.0113(13) -0.0010(15)
O3 0.0290(18) 0.0240(14) 0.0288(14) 0.0026(12) 0.0153(14) 0.0049(14)
N1 0.0208(19) 0.0181(15) 0.0184(15) 0.0013(13) 0.0063(14) 0.0018(15)
N2 0.0175(18) 0.0179(15) 0.0205(16) 0.0001(13) 0.0088(15) 0.0010(14)
N3 0.026(2) 0.0232(16) 0.0237(16) -0.0029(14) 0.0119(15) -0.0024(17)
C1 0.027(2) 0.0208(19) 0.0221(19) -0.0015(15) 0.0151(18) -0.0028(18)
C2 0.024(2) 0.030(2) 0.026(2) 0.0090(17) 0.0092(19) 0.002(2)
C3 0.030(2) 0.034(2) 0.0209(19) -0.0003(18) 0.0089(19) -0.006(2)
C4 0.031(3) 0.029(2) 0.0203(19) -0.0043(17) 0.0092(19) -0.005(2)
C5 0.026(2) 0.023(2) 0.026(2) 0.0007(16) 0.0099(19) 0.0008(19)
C6 0.022(2) 0.0214(19) 0.0181(18) -0.0007(14) 0.0082(17) -0.0029(18)
C7 0.020(2) 0.023(2) 0.0201(18) -0.0005(15) 0.0095(18) 0.0002(17)
C8 0.017(2) 0.0224(18) 0.0179(18) 0.0020(15) 0.0066(16) -0.0016(17)
C9 0.014(2) 0.0242(19) 0.0163(18) 0.0004(15) 0.0037(16) -0.0025(17)
C10 0.019(2) 0.030(2) 0.0190(19) 0.0034(16) 0.0078(17) -0.0007(19)
C11 0.026(3) 0.027(2) 0.031(2) 0.0085(18) 0.010(2) 0.003(2)
C12 0.030(3) 0.0213(19) 0.034(2) 0.0004(17) 0.016(2) 0.000(2)
C13 0.029(3) 0.0184(19) 0.027(2) -0.0059(16) 0.0116(19) -0.0033(19)
C14 0.015(2) 0.0217(19) 0.0237(19) 0.0003(15) 0.0102(17) -0.0001(17)
C15 0.025(2) 0.029(2) 0.0182(19) 0.0030(16) 0.0102(18) -0.0045(19)
C16 0.029(3) 0.036(2) 0.024(2) -0.0040(19) 0.0154(19) -0.011(2)
C17 0.037(3) 0.025(2) 0.037(2) -0.0092(18) 0.025(2) -0.008(2)
C18 0.029(3) 0.024(2) 0.030(2) 0.0007(17) 0.013(2) 0.002(2)

loop_
_atom_site_label
_atom_site_type_symbol
_atom_site_thermal_displace_type
_atom_site_fract_x
_atom_site_fract_y
_atom_site_fract_z
_atom_site_occupancy
_atom_site_U_iso_or_equiv
V1 V Uani 0.48998(12) 0.57903(4) 0.30698(5) 1.000 0.0219(2)
O1 O Uani 0.3133(5) 0.52189(16) 0.1818(2) 1.000 0.0253(8)
O2 O Uani 0.6349(5) 0.63471(18) 0.2711(2) 1.000 0.0279(9)
O3 O Uani 0.3167(5) 0.63423(16) 0.3241(2) 1.000 0.0262(9)
N1 N Uani 0.6258(5) 0.46685(18) 0.3526(2) 1.000 0.0198(9)
N2 N Uani 0.7201(5) 0.34208(18) 0.3607(2) 1.000 0.0184(9)
N3 N Uani 0.6724(6) 0.58101(19) 0.4825(2) 1.000 0.0238(10)
C1 C Uani 0.3605(7) 0.4666(2) 0.1253(3) 1.000 0.0217(11)
C2 C Uani 0.2540(7) 0.4697(3) 0.0107(3) 1.000 0.0272(12)
C3 C Uani 0.2977(7) 0.4159(3) -0.0526(3) 1.000 0.0290(11)
C4 C Uani 0.4446(7) 0.3575(2) -0.0060(3) 1.000 0.0274(14)
C5 C Uani 0.5466(7) 0.3516(2) 0.1063(3) 1.000 0.0254(12)
C6 C Uani 0.5034(7) 0.4043(2) 0.1738(3) 1.000 0.0206(11)
C7 C Uani 0.6107(6) 0.4031(2) 0.2921(3) 1.000 0.0207(11)
C8 C Uani 0.7459(6) 0.4491(2) 0.4597(3) 1.000 0.0194(11)
C9 C Uani 0.8104(6) 0.3712(2) 0.4686(3) 1.000 0.0191(11)
C10 C Uani 0.9354(7) 0.3194(2) 0.5528(3) 1.000 0.0228(11)
C11 C Uani 0.9658(7) 0.2433(2) 0.5288(3) 1.000 0.0287(14)
C12 C Uani 0.8611(7) 0.2148(2) 0.4192(3) 1.000 0.0276(14)
C13 C Uani 0.7407(7) 0.2624(2) 0.3392(3) 1.000 0.0249(14)
C14 C Uani 0.7792(6) 0.5152(2) 0.5338(3) 1.000 0.0195(11)
C15 C Uani 0.9054(7) 0.5146(2) 0.6466(3) 1.000 0.0237(11)
C16 C Uani 0.9135(7) 0.5836(3) 0.7038(3) 1.000 0.0282(14)
C17 C Uani 0.8032(7) 0.6500(3) 0.6519(3) 1.000 0.0298(14)
C18 C Uani 0.6830(7) 0.6464(2) 0.5402(3) 1.000 0.0275(14)
H2 H Uiso 0.15110 0.50940 -0.02290 1.000 0.0330
H3 H Uiso 0.22550 0.41910 -0.12960 1.000 0.0350
H4 H Uiso 0.47600 0.32130 -0.05070 1.000 0.0320
H5 H Uiso 0.64780 0.31100 0.13820 1.000 0.0300
H10 H Uiso 0.99820 0.33760 0.62610 1.000 0.0270
H11 H Uiso 1.05630 0.20910 0.58470 1.000 0.0340
H12 H Uiso 0.87820 0.16090 0.40360 1.000 0.0330
H13 H Uiso 0.66860 0.24230 0.26740 1.000 0.0300
H15 H Uiso 0.98220 0.46870 0.68220 1.000 0.0280
H16 H Uiso 0.99670 0.58500 0.78020 1.000 0.0340
H17 H Uiso 0.80910 0.69720 0.69140 1.000 0.0360
H18 H Uiso 0.60570 0.69200 0.50360 1.000 0.0330

loop_
_atom_type_symbol
_atom_type_description
_atom_type_scat_dispersion_real
_atom_type_scat_dispersion_imag
_atom_type_scat_source
V V 0.3005 0.5294 'International Tables Vol C Tables 4.2.6.8 and 6.1.1.4'
O O 0.0106 0.0060 'International Tables Vol C Tables 4.2.6.8 and 6.1.1.4'
N N 0.0061 0.0033 'International Tables Vol C Tables 4.2.6.8 and 6.1.1.4'
H H 0.0000 0.0000 'International Tables Vol C Tables 4.2.6.8 and 6.1.1.4'
C C 0.0033 0.0016 'International Tables Vol C Tables 4.2.6.8 and 6.1.1.4'

loop_
_geom_angle_atom_site_label_1
_geom_angle_atom_site_label_2
_geom_angle_atom_site_label_3
_geom_angle
_geom_angle_publ_flag
O1 V1 O2 106.70(14) yes
O1 V1 O3 99.68(15) yes
O1 V1 N1 81.44(12) yes
O1 V1 N3 148.28(13) yes
O2 V1 O3 109.02(16) yes
O2 V1 N1 110.10(16) yes
O2 V1 N3 99.50(15) yes
O3 V1 N1 138.68(15) yes
O3 V1 N3 88.10(14) yes
N1 V1 N3 72.87(12) yes
V1 O1 C1 129.8(3) yes
V1 N1 C7 129.9(2) yes
V1 N1 C8 120.8(2) yes
C7 N1 C8 109.3(3) yes
C7 N2 C9 108.5(3) yes
C7 N2 C13 130.8(3) yes
C9 N2 C13 120.6(3) yes
V1 N3 C14 119.5(2) yes
V1 N3 C18 121.0(3) yes
C14 N3 C18 119.6(3) yes
O1 C1 C2 117.4(4) yes
O1 C1 C6 123.7(3) yes
C2 C1 C6 118.8(4) no
C1 C2 C3 120.6(4) no
C2 C3 C4 120.8(4) no
C3 C4 C5 119.7(4) no
C4 C5 C6 121.2(4) no
C1 C6 C5 118.6(3) no
C1 C6 C7 117.3(3) no
C5 C6 C7 123.8(4) no
N1 C7 N2 108.0(3) yes
N1 C7 C6 122.6(3) yes
N2 C7 C6 129.3(3) yes
N1 C8 C9 109.5(3) yes
N1 C8 C14 114.4(3) yes
C9 C8 C14 136.1(4) no
N2 C9 C8 104.6(3) yes
N2 C9 C10 118.4(3) yes
C8 C9 C10 136.9(3) no
C9 C10 C11 119.8(3) no
C10 C11 C12 119.9(3) no
C11 C12 C13 121.0(3) no
N2 C13 C12 119.9(3) yes
N3 C14 C8 112.4(3) yes
N3 C14 C15 121.5(3) yes
C8 C14 C15 126.1(3) no
C14 C15 C16 117.4(3) no
C15 C16 C17 121.1(4) no
C16 C17 C18 118.3(4) no
N3 C18 C17 122.1(4) yes
C1 C2 H2 119.71 no
C3 C2 H2 119.69 no
C2 C3 H3 119.53 no
C4 C3 H3 119.63 no
C3 C4 H4 120.11 no
C5 C4 H4 120.17 no
C4 C5 H5 119.44 no
C6 C5 H5 119.34 no
C9 C10 H10 120.07 no
C11 C10 H10 120.16 no
C10 C11 H11 120.03 no
C12 C11 H11 120.04 no
C11 C12 H12 119.47 no
C13 C12 H12 119.50 no
N2 C13 H13 119.98 no
C12 C13 H13 120.15 no
C14 C15 H15 121.35 no
C16 C15 H15 121.27 no
C15 C16 H16 119.42 no
C17 C16 H16 119.49 no
C16 C17 H17 120.84 no
C18 C17 H17 120.82 no
N3 C18 H18 118.91 no
C17 C18 H18 118.95 no

loop_
_geom_bond_atom_site_label_1
_geom_bond_atom_site_label_2
_geom_bond_distance
_geom_bond_publ_flag
V1 O1 1.888(3) yes
V1 O2 1.610(4) yes
V1 O3 1.632(4) yes
V1 N1 2.090(3) yes
V1 N3 2.173(3) yes
O1 C1 1.336(5) yes
N1 C7 1.328(5) yes
N1 C8 1.368(5) yes
N2 C7 1.381(5) yes
N2 C9 1.413(4) yes
N2 C13 1.393(5) yes
N3 C14 1.355(5) yes
N3 C18 1.334(5) yes
C1 C2 1.411(5) no
C1 C6 1.410(6) no
C2 C3 1.371(7) no
C3 C4 1.374(6) no
C4 C5 1.385(5) no
C5 C6 1.399(6) no
C6 C7 1.455(5) no
C8 C9 1.377(5) no
C8 C14 1.450(5) no
C9 C10 1.410(5) no
C10 C11 1.361(5) no
C11 C12 1.433(5) no
C12 C13 1.326(5) no
C14 C15 1.406(5) no
C15 C16 1.385(6) no
C16 C17 1.374(7) no
C17 C18 1.388(5) no
C2 H2 0.9498 no
C3 H3 0.9494 no
C4 H4 0.9506 no
C5 H5 0.9505 no
C10 H10 0.9511 no
C11 H11 0.9505 no
C12 H12 0.9511 no
C13 H13 0.9492 no
C15 H15 0.9499 no
C16 H16 0.9500 no
C17 H17 0.9494 no
C18 H18 0.9507 no

loop_
_geom_contact_atom_site_label_1
_geom_contact_atom_site_label_2
_geom_contact_distance
_geom_contact_site_symmetry_2
_geom_contact_publ_flag
V1 C12 3.785(4) 2_655 no
V1 C13 3.657(4) 2_655 no
V1 C15 3.495(5) 3_666 no
V1 C16 3.914(5) 3_666 no
V1 C14 3.785(4) 3_666 no
V1 H12 3.2427 2_655 no
V1 H13 2.9778 2_655 no
V1 H15 3.5010 3_666 no
O1 C15 3.357(6) 3_666 no
O1 C16 3.204(6) 3_666 no
O2 C10 3.061(6) 3_766 no
O2 C13 3.246(5) 2_655 no
O2 C3 3.310(5) 3_665 no
O2 C4 3.399(5) 3_665 no
O3 C15 3.072(5) 3_666 no
O3 C10 3.021(6) 3_666 no
O3 C14 3.409(5) 3_666 no
O3 C9 3.300(5) 3_666 no
O3 C13 2.994(5) 2_655 no
O3 C12 3.285(5) 2_655 no
O1 H12 2.7052 2_655 no
O2 H3 2.6650 3_665 no
O2 H10 2.4130 3_766 no
O2 H4 2.8483 3_665 no
O2 H13 2.6856 2_655 no
O3 H13 2.2299 2_655 no
O3 H12 2.8327 2_655 no
O3 H18 2.6116 . no
O3 H10 2.6333 3_666 no
O3 H15 2.7077 3_666 no
N1 C15 3.329(7) 3_766 no
N2 C16 3.316(6) 3_766 no
N3 C10 3.447(6) 3_766 no
N3 C8 3.409(6) 3_666 no
N2 H5 2.8878 . no
C1 C3 3.574(7) 3_665 no
C2 C3 3.545(7) 3_665 no
C3 C2 3.545(7) 3_665 no
C3 O2 3.310(5) 3_665 no
C3 C1 3.574(7) 3_665 no
C4 O2 3.399(5) 3_665 no
C5 C13 3.230(5) . no
C7 C15 3.452(7) 3_766 no
C7 C16 3.352(7) 3_766 no
C7 C17 3.444(7) 3_666 no
C8 N3 3.409(6) 3_666 no
C8 C15 3.403(7) 3_766 no
C8 C14 3.379(7) 3_766 no
C8 C18 3.436(7) 3_666 no
C9 C18 3.456(7) 3_666 no
C9 C14 3.490(6) 3_766 no
C9 O3 3.300(5) 3_666 no
C9 C15 3.587(6) 3_766 no
C10 O3 3.021(6) 3_666 no
C10 O2 3.061(6) 3_766 no
C10 C15 3.563(5) . no
C10 C18 3.482(7) 3_766 no
C10 N3 3.447(6) 3_766 no
C11 C18 3.534(7) 3_766 no
C12 O3 3.285(5) 2_645 no
C12 V1 3.785(4) 2_645 no
C13 C5 3.230(5) . no
C13 O2 3.246(5) 2_645 no
C13 C17 3.504(7) 3_766 no
C13 O3 2.994(5) 2_645 no
C13 V1 3.657(4) 2_645 no
C14 C8 3.379(7) 3_766 no
C14 V1 3.785(4) 3_666 no
C14 O3 3.409(5) 3_666 no
C14 C9 3.490(6) 3_766 no
C15 C7 3.452(7) 3_766 no
C15 O1 3.357(6) 3_666 no
C15 O3 3.072(5) 3_666 no
C15 C9 3.587(6) 3_766 no
C15 N1 3.329(7) 3_766 no
C15 V1 3.495(5) 3_666 no
C15 C8 3.403(7) 3_766 no
C15 C10 3.563(5) . no
C16 N2 3.316(6) 3_766 no
C16 O1 3.204(6) 3_666 no
C16 C7 3.352(7) 3_766 no
C16 V1 3.914(5) 3_666 no
C17 C7 3.444(7) 3_666 no
C17 C13 3.504(7) 3_766 no
C18 C9 3.456(7) 3_666 no
C18 C8 3.436(7) 3_666 no
C18 C11 3.534(7) 3_766 no
C18 C10 3.482(7) 3_766 no
C2 H2 2.9629 3_565 no
C3 H12 3.0560 4_454 no
C4 H18 2.8105 2_645 no
C5 H18 3.0389 2_645 no
C5 H13 2.7025 . no
C6 H13 3.0253 . no
C9 H15 3.0942 . no
C10 H15 3.0025 . no
C12 H4 2.9860 4_555 no
C13 H5 2.6488 . no
C15 H10 3.0890 . no
H2 C2 2.9629 3_565 no
H2 H2 2.4891 3_565 no
H3 H15 2.5378 1_454 no
H3 O2 2.6650 3_665 no
H4 H18 2.4073 2_645 no
H4 O2 2.8483 3_665 no
H4 C12 2.9860 4_554 no
H5 N2 2.8878 . no
H5 C13 2.6488 . no
H5 H13 2.0529 . no
H10 C15 3.0890 . no
H10 H15 2.3529 . no
H10 O2 2.4130 3_766 no
H10 O3 2.6333 3_666 no
H12 V1 3.2427 2_645 no
H12 O1 2.7052 2_645 no
H12 O3 2.8327 2_645 no
H12 C3 3.0560 4_655 no
H13 C5 2.7025 . no
H13 C6 3.0253 . no
H13 H5 2.0529 . no
H13 V1 2.9778 2_645 no
H13 O2 2.6856 2_645 no
H13 O3 2.2299 2_645 no
H15 C9 3.0942 . no
H15 C10 3.0025 . no
H15 H3 2.5378 1_656 no
H15 H10 2.3529 . no
H15 V1 3.5010 3_666 no
H15 O3 2.7077 3_666 no
H18 O3 2.6116 . no
H18 C4 2.8105 2_655 no
H18 C5 3.0389 2_655 no
H18 H4 2.4073 2_655 no

loop_
_geom_hbond_atom_site_label_D
_geom_hbond_atom_site_label_H
_geom_hbond_atom_site_label_A
_geom_hbond_distance_DH
_geom_hbond_distance_HA
_geom_hbond_distance_DA
_geom_hbond_angle_DHA
_geom_hbond_site_symmetry_A
_geom_hbond_publ_flag
C10 H10 O2 0.9511 2.4130 3.061(6) 125.14 3_766 yes
C13 H13 O3 0.9492 2.2299 2.994(5) 136.92 2_645 yes

loop_
_geom_torsion_atom_site_label_1
_geom_torsion_atom_site_label_2
_geom_torsion_atom_site_label_3
_geom_torsion_atom_site_label_4
_geom_torsion
_geom_torsion_publ_flag
O2 V1 O1 C1 66.0(3) no
O3 V1 O1 C1 179.4(3) no
N1 V1 O1 C1 -42.5(3) no
N3 V1 O1 C1 -78.4(5) no
O1 V1 N1 C7 18.2(4) no
O1 V1 N1 C8 -159.2(3) no
O2 V1 N1 C7 -86.6(4) no
O2 V1 N1 C8 96.1(3) no
O3 V1 N1 C7 113.1(4) no
O3 V1 N1 C8 -64.3(4) no
N3 V1 N1 C7 179.4(4) no
N3 V1 N1 C8 2.0(3) no
O1 V1 N3 C14 37.8(5) no
O1 V1 N3 C18 -143.1(4) no
O2 V1 N3 C14 -107.8(4) no
O2 V1 N3 C18 71.3(4) no
O3 V1 N3 C14 143.3(4) no
O3 V1 N3 C18 -37.7(4) no
N1 V1 N3 C14 0.5(3) no
N1 V1 N3 C18 179.5(4) no
V1 O1 C1 C2 -139.2(4) no
V1 O1 C1 C6 43.4(6) no
V1 N1 C7 N2 -176.7(3) no
V1 N1 C7 C6 6.2(7) no
C8 N1 C7 N2 0.9(5) no
C8 N1 C7 C6 -176.2(4) no
V1 N1 C8 C9 177.8(3) no
V1 N1 C8 C14 -4.0(5) no
C7 N1 C8 C9 0.0(5) no
C7 N1 C8 C14 178.2(4) no
C9 N2 C7 N1 -1.4(5) no
C9 N2 C7 C6 175.4(5) no
C13 N2 C7 N1 175.0(4) no
C13 N2 C7 C6 -8.2(8) no
C7 N2 C9 C8 1.3(5) no
C7 N2 C9 C10 -178.2(4) no
C13 N2 C9 C8 -175.5(4) no
C13 N2 C9 C10 5.0(6) no
C7 N2 C13 C12 178.0(5) no
C9 N2 C13 C12 -5.9(7) no
V1 N3 C14 C8 -2.5(5) no
V1 N3 C14 C15 177.6(3) no
C18 N3 C14 C8 178.4(4) no
C18 N3 C14 C15 -1.5(7) no
V1 N3 C18 C17 -178.1(4) no
C14 N3 C18 C17 1.0(7) no
O1 C1 C2 C3 178.6(5) no
C6 C1 C2 C3 -3.8(7) no
C2 C1 C6 C7 179.9(3) no
C2 C1 C6 C5 5.1(7) no
O1 C1 C6 C5 -177.5(4) no
O1 C1 C6 C7 -2.7(7) no
C1 C2 C3 C4 0.5(8) no
C2 C3 C4 C5 1.5(7) no
C3 C4 C5 C6 -0.2(7) no
C4 C5 C6 C1 -3.1(7) no
C4 C5 C6 C7 -177.6(4) no
C1 C6 C7 N1 -19.4(7) no
C1 C6 C7 N2 164.3(4) no
C5 C6 C7 N1 155.1(4) no
C5 C6 C7 N2 -21.2(8) no
N1 C8 C9 C10 178.6(5) no
C14 C8 C9 N2 -178.5(5) no
N1 C8 C9 N2 -0.8(5) no
C9 C8 C14 C15 1.4(9) no
C14 C8 C9 C10 0.9(10) no
N1 C8 C14 N3 4.0(6) no
N1 C8 C14 C15 -176.2(4) no
C9 C8 C14 N3 -178.4(5) no
C8 C9 C10 C11 -179.5(5) no
N2 C9 C10 C11 -0.2(7) no
C9 C10 C11 C12 -3.6(7) no
C10 C11 C12 C13 2.8(8) no
C11 C12 C13 N2 2.1(8) no
N3 C14 C15 C16 1.1(7) no
C8 C14 C15 C16 -178.7(5) no
C14 C15 C16 C17 -0.4(8) no
C15 C16 C17 C18 -0.1(8) no
C16 C17 C18 N3 -0.2(8) no
